data_7055660
loop_
_publ_author_name
'Le Pennec, Ronan'
'Jeannin, Olivier'
'Auban-Senzier, Pascale'
'Fourmigu\'e, Marc'

_publ_section_title
;
 Chiral, radical, gold bis(dithiolene) complexes
;
_journal_issue 8
_journal_name_full 'New J. Chem.'
_journal_page_first 7113
_journal_paper_doi 10.1039/C6NJ01177B
_journal_volume 40
_journal_year 2016
_chemical_compound_source 'synthesis as described'
_chemical_formula_moiety 'C10 H12 Au S8, C16 H36 N'
_chemical_formula_sum 'C26 H48 Au N S8'
_chemical_formula_weight 828.1
_space_group_IT_number 14
_symmetry_cell_setting monoclinic
_symmetry_Int_Tables_number 14
_symmetry_space_group_name_Hall '-P 2ybc'
_symmetry_space_group_name_H-M 'P 1 21/c 1'
_atom_sites_solution_hydrogens geom
_audit_conform_dict_location ftp://ftp.iucr.org/pub/cif_core.dic
_audit_conform_dict_name cif_core.dic
_audit_conform_dict_version 2.4.3
_audit_creation_date 2016-04-07T14:55:37-00:00
_audit_creation_method 'WinGX routine CIF_UPDATE'
_audit_update_record
;
2016-04-13 deposited with the CCDC.
2016-06-21 downloaded from the CCDC.
;
_cell_angle_alpha 90
_cell_angle_beta 90.474(4)
_cell_angle_gamma 90
_cell_formula_units_Z 4
_cell_length_a 17.4652(14)
_cell_length_b 10.8360(9)
_cell_length_c 17.7614(13)
_cell_measurement_reflns_used 9986
_cell_measurement_temperature 150(2)
_cell_measurement_theta_max 27.61
_cell_measurement_theta_min 2.2
_cell_measurement_wavelength 0.71073
_cell_volume 3361.3(5)
_computing_cell_refinement 'Bruker APEX2 (Bruker, 2006)'
_computing_data_collection 'Bruker APEX2 (Bruker, 2006)'
_computing_data_reduction 'Bruker APEX2 (Bruker, 2006)'
_computing_molecular_graphics 'Ortep-3 for Windows (Farrugia, 1997)'
_computing_publication_material 'WinGX publication routines (Farrugia, 1999)'
_computing_structure_refinement 'SHELXL-2014/7 (Sheldrick, 2014)'
_diffrn_ambient_temperature 150(2)
_diffrn_detector 'CCD plate'
_diffrn_measured_fraction_theta_full 0.998
_diffrn_measured_fraction_theta_max 0.977
_diffrn_measurement_device_type 'APEXII, Bruker-AXS'
_diffrn_measurement_method 'CCD rotation images, thick slices'
_diffrn_orient_matrix_type 'by SAINT Bruker-AXS'
_diffrn_orient_matrix_UB_11 -0.048213
_diffrn_orient_matrix_UB_12 0.041925
_diffrn_orient_matrix_UB_13 0.015986
_diffrn_orient_matrix_UB_21 -0.007765
_diffrn_orient_matrix_UB_22 -0.064619
_diffrn_orient_matrix_UB_23 0.039401
_diffrn_orient_matrix_UB_31 0.029896
_diffrn_orient_matrix_UB_32 0.050825
_diffrn_orient_matrix_UB_33 0.036907
_diffrn_radiation_probe x-ray
_diffrn_radiation_type MoK\a
_diffrn_radiation_wavelength 0.71073
_diffrn_reflns_av_R_equivalents 0.043
_diffrn_reflns_av_unetI/netI 0.0285
_diffrn_reflns_Laue_measured_fraction_full 0.998
_diffrn_reflns_Laue_measured_fraction_max 0.977
_diffrn_reflns_limit_h_max 22
_diffrn_reflns_limit_h_min -22
_diffrn_reflns_limit_k_max 14
_diffrn_reflns_limit_k_min -13
_diffrn_reflns_limit_l_max 23
_diffrn_reflns_limit_l_min -22
_diffrn_reflns_number 51067
_diffrn_reflns_point_group_measured_fraction_full 0.998
_diffrn_reflns_point_group_measured_fraction_max 0.977
_diffrn_reflns_theta_full 25.242
_diffrn_reflns_theta_max 27.741
_diffrn_reflns_theta_min 3.18
_diffrn_source 'fine-focus sealed tube'
_diffrn_standards_number 0
_exptl_absorpt_coefficient_mu 4.892
_exptl_absorpt_correction_T_max 0.280
_exptl_absorpt_correction_T_min 0.217
_exptl_absorpt_correction_type multi-scan
_exptl_absorpt_process_details
;
  [Sheldrick, G.M. (2002). SADABS Bruker AXS Inc., Madison, Wisconsin, USA]
;
_exptl_crystal_colour green
_exptl_crystal_density_diffrn 1.636
_exptl_crystal_density_method 'not measured'
_exptl_crystal_description prism
_exptl_crystal_F_000 1672
_exptl_crystal_size_max 0.33
_exptl_crystal_size_mid 0.32
_exptl_crystal_size_min 0.26
_refine_diff_density_max 0.406
_refine_diff_density_min -1.229
_refine_diff_density_rms 0.112
_refine_ls_extinction_method none
_refine_ls_goodness_of_fit_ref 1.016
_refine_ls_hydrogen_treatment constr
_refine_ls_matrix_type full
_refine_ls_number_constraints 0
_refine_ls_number_parameters 329
_refine_ls_number_reflns 7725
_refine_ls_number_restraints 0
_refine_ls_restrained_S_all 1.016
_refine_ls_R_factor_all 0.0248
_refine_ls_R_factor_gt 0.0202
_refine_ls_shift/su_max 0.003
_refine_ls_shift/su_mean 0
_refine_ls_structure_factor_coef Fsqd
_refine_ls_weighting_details 'w=1/[\s^2^(Fo^2^)+(0.0205P)^2^+1.1149P] where P=(Fo^2^+2Fc^2^)/3'
_refine_ls_weighting_scheme calc
_refine_ls_wR_factor_gt 0.0448
_refine_ls_wR_factor_ref 0.0462
_reflns_Friedel_coverage 0
_reflns_number_gt 6913
_reflns_number_total 7725
_reflns_threshold_expression 'I > 2\s(I)'
_cod_data_source_file c6nj01177b1.cif
_cod_data_source_block shelx
_cod_depositor_comments 'Adding full bibliography for 7055656--7055660.cif.'
_cod_original_sg_symbol_H-M 'P 21/c'
_cod_database_code 7055660

loop_
_symmetry_equiv_pos_as_xyz
'x, y, z'
'-x, y+1/2, -z+1/2'
'-x, -y, -z'
'x, -y-1/2, z-1/2'

loop_
_atom_site_label
_atom_site_type_symbol
_atom_site_fract_x
_atom_site_fract_y
_atom_site_fract_z
_atom_site_U_iso_or_equiv
_atom_site_adp_type
_atom_site_occupancy
_atom_site_site_symmetry_order
_atom_site_calc_flag
_atom_site_refinement_flags_posn
_atom_site_refinement_flags_adp
C1 C 0.62044(13) -0.0006(2) 0.37729(13) 0.0187(5) Uani 1 1 d . .
C2 C 0.47641(12) -0.0976(2) 0.33419(13) 0.0235(5) Uani 1 1 d . .
H2A H 0.453 -0.157 0.3002 0.028 Uiso 1 1 calc R U
H2B H 0.4832 -0.138 0.3825 0.028 Uiso 1 1 calc R U
C3 C 0.42112(13) 0.0095(2) 0.34422(14) 0.0244(5) Uani 1 1 d . .
H3A H 0.4181 0.0552 0.2973 0.029 Uiso 1 1 calc R U
H3B H 0.3706 -0.0236 0.3541 0.029 Uiso 1 1 calc R U
C4 C 0.44246(12) 0.0981(2) 0.40709(12) 0.0222(5) Uani 1 1 d . .
H4A H 0.4536 0.0504 0.4521 0.027 Uiso 1 1 calc R U
H4B H 0.3983 0.1494 0.4177 0.027 Uiso 1 1 calc R U
C5 C 0.60218(12) 0.1039(2) 0.41365(12) 0.0171(4) Uani 1 1 d . .
C6 C 0.88565(13) 0.0308(2) 0.62403(13) 0.0214(5) Uani 1 1 d . .
C7 C 1.03087(13) 0.1001(2) 0.67765(15) 0.0320(6) Uani 1 1 d . .
H7A H 1.0315 0.1353 0.6274 0.038 Uiso 1 1 calc R U
H7B H 1.0555 0.1588 0.7112 0.038 Uiso 1 1 calc R U
C8 C 1.07867(14) -0.0173(3) 0.67709(16) 0.0342(6) Uani 1 1 d . .
H8A H 1.1322 0.0054 0.673 0.041 Uiso 1 1 calc R U
H8B H 1.0724 -0.059 0.725 0.041 Uiso 1 1 calc R U
C9 C 1.05924(12) -0.1076(2) 0.61429(14) 0.0290(6) Uani 1 1 d . .
H9A H 1.0994 -0.1693 0.6123 0.035 Uiso 1 1 calc R U
H9B H 1.0597 -0.0632 0.5669 0.035 Uiso 1 1 calc R U
C10 C 0.90090(12) -0.0771(2) 0.58925(12) 0.0195(5) Uani 1 1 d . .
C11 C 0.68465(12) -0.3940(2) 0.53872(11) 0.0181(5) Uani 1 1 d . .
H11A H 0.6473 -0.3556 0.5713 0.022 Uiso 1 1 calc R U
H11B H 0.7126 -0.3283 0.5141 0.022 Uiso 1 1 calc R U
C12 C 0.64165(13) -0.4671(2) 0.47842(12) 0.0210(5) Uani 1 1 d . .
H12A H 0.6771 -0.4949 0.4402 0.025 Uiso 1 1 calc R U
H12B H 0.618 -0.5391 0.5008 0.025 Uiso 1 1 calc R U
C13 C 0.58037(12) -0.3852(2) 0.44266(12) 0.0224(5) Uani 1 1 d . .
H13A H 0.5445 -0.3598 0.4811 0.027 Uiso 1 1 calc R U
H13B H 0.6043 -0.3115 0.4227 0.027 Uiso 1 1 calc R U
C14 C 0.53685(14) -0.4502(2) 0.37962(13) 0.0296(6) Uani 1 1 d . .
H14A H 0.5723 -0.4785 0.3424 0.044 Uiso 1 1 calc R U
H14B H 0.5012 -0.3938 0.3568 0.044 Uiso 1 1 calc R U
H14C H 0.5096 -0.5195 0.3998 0.044 Uiso 1 1 calc R U
C15 C 0.69602(12) -0.5570(2) 0.63607(12) 0.0185(5) Uani 1 1 d . .
H15A H 0.6795 -0.625 0.6043 0.022 Uiso 1 1 calc R U
H15B H 0.6504 -0.5158 0.654 0.022 Uiso 1 1 calc R U
C16 C 0.73905(12) -0.6100(2) 0.70372(11) 0.0181(5) Uani 1 1 d . .
H16A H 0.7464 -0.5462 0.7414 0.022 Uiso 1 1 calc R U
H16B H 0.7891 -0.6389 0.6882 0.022 Uiso 1 1 calc R U
C17 C 0.69361(13) -0.7172(2) 0.73739(12) 0.0204(5) Uani 1 1 d . .
H17A H 0.6439 -0.6877 0.7533 0.025 Uiso 1 1 calc R U
H17B H 0.6855 -0.78 0.6992 0.025 Uiso 1 1 calc R U
C18 C 0.73562(15) -0.7736(2) 0.80441(13) 0.0298(6) Uani 1 1 d . .
H18A H 0.7828 -0.8095 0.7879 0.045 Uiso 1 1 calc R U
H18B H 0.7043 -0.8363 0.8267 0.045 Uiso 1 1 calc R U
H18C H 0.7463 -0.7105 0.841 0.045 Uiso 1 1 calc R U
C19 C 0.79690(12) -0.53954(19) 0.54003(12) 0.0189(5) Uani 1 1 d . .
H19A H 0.8291 -0.5884 0.5733 0.023 Uiso 1 1 calc R U
H19B H 0.7678 -0.5964 0.5088 0.023 Uiso 1 1 calc R U
C20 C 0.84838(13) -0.4637(2) 0.48931(13) 0.0215(5) Uani 1 1 d . .
H20A H 0.8824 -0.4136 0.52 0.026 Uiso 1 1 calc R U
H20B H 0.8172 -0.4086 0.4588 0.026 Uiso 1 1 calc R U
C21 C 0.89555(13) -0.5463(2) 0.43819(12) 0.0249(5) Uani 1 1 d . .
H21A H 0.9204 -0.6098 0.4681 0.03 Uiso 1 1 calc R U
H21B H 0.8619 -0.5866 0.402 0.03 Uiso 1 1 calc R U
C22 C 0.95582(14) -0.4726(3) 0.39656(14) 0.0336(6) Uani 1 1 d . .
H22A H 0.9312 -0.412 0.3653 0.05 Uiso 1 1 calc R U
H22B H 0.9855 -0.5272 0.3658 0.05 Uiso 1 1 calc R U
H22C H 0.9888 -0.4322 0.4323 0.05 Uiso 1 1 calc R U
C23 C 0.78550(11) -0.37542(19) 0.63657(11) 0.0164(4) Uani 1 1 d . .
H23A H 0.8192 -0.4219 0.6697 0.02 Uiso 1 1 calc R U
H23B H 0.8176 -0.3261 0.6039 0.02 Uiso 1 1 calc R U
C24 C 0.73815(12) -0.2885(2) 0.68447(12) 0.0186(5) Uani 1 1 d . .
H24A H 0.6979 -0.3344 0.7092 0.022 Uiso 1 1 calc R U
H24B H 0.7144 -0.2264 0.6526 0.022 Uiso 1 1 calc R U
C25 C 0.78898(12) -0.2261(2) 0.74346(11) 0.0182(5) Uani 1 1 d . .
H25A H 0.8041 -0.2864 0.7811 0.022 Uiso 1 1 calc R U
H25B H 0.835 -0.1959 0.7195 0.022 Uiso 1 1 calc R U
C26 C 0.74856(14) -0.1189(2) 0.78196(13) 0.0272(5) Uani 1 1 d . .
H26A H 0.7374 -0.0558 0.7456 0.041 Uiso 1 1 calc R U
H26B H 0.7811 -0.0859 0.8208 0.041 Uiso 1 1 calc R U
H26C H 0.7017 -0.1477 0.8037 0.041 Uiso 1 1 calc R U
N2 N 0.74087(10) -0.46636(16) 0.58799(10) 0.0161(4) Uani 1 1 d . .
S1 S 0.69957(3) -0.09261(5) 0.40167(3) 0.02011(12) Uani 1 1 d . .
S2 S 0.57021(3) -0.05826(6) 0.29817(3) 0.02353(13) Uani 1 1 d . .
S3 S 0.52371(3) 0.19826(5) 0.38867(3) 0.02331(13) Uani 1 1 d . .
S4 S 0.65514(3) 0.16111(5) 0.49090(3) 0.01850(12) Uani 1 1 d . .
S5 S 0.81415(3) 0.13293(5) 0.59259(3) 0.02298(13) Uani 1 1 d . .
S6 S 0.93180(3) 0.08357(7) 0.70603(3) 0.03243(16) Uani 1 1 d . .
S7 S 0.96796(3) -0.18641(6) 0.62220(4) 0.02677(14) Uani 1 1 d . .
S8 S 0.85136(3) -0.12594(5) 0.50813(3) 0.01973(12) Uani 1 1 d . .
Au01 Au 0.75512(2) 0.02033(2) 0.49812(2) 0.01455(3) Uani 1 1 d . .

loop_
_atom_site_aniso_label
_atom_site_aniso_U_11
_atom_site_aniso_U_22
_atom_site_aniso_U_33
_atom_site_aniso_U_23
_atom_site_aniso_U_13
_atom_site_aniso_U_12
C1 0.0180(11) 0.0187(12) 0.0192(11) 0.0007(9) 0.0004(9) -0.0021(9)
C2 0.0167(11) 0.0244(14) 0.0294(12) -0.0063(10) 0.0010(9) -0.0050(10)
C3 0.0158(11) 0.0304(14) 0.0271(13) 0.0011(10) -0.0027(9) -0.0002(10)
C4 0.0144(10) 0.0257(14) 0.0264(12) 0.0001(10) -0.0007(9) 0.0051(9)
C5 0.0158(10) 0.0158(12) 0.0196(11) 0.0012(9) 0.0001(8) -0.0010(9)
C6 0.0177(11) 0.0278(15) 0.0187(12) 0.0031(9) -0.0012(9) 0.0010(10)
C7 0.0214(12) 0.0375(16) 0.0370(14) -0.0122(12) -0.0058(10) -0.0008(11)
C8 0.0172(12) 0.0438(18) 0.0415(16) -0.0018(13) -0.0042(11) -0.0018(11)
C9 0.0133(11) 0.0314(15) 0.0424(15) -0.0004(12) 0.0029(10) 0.0001(10)
C10 0.0146(10) 0.0211(13) 0.0229(11) 0.0063(9) 0.0018(8) 0.0006(9)
C11 0.0188(11) 0.0153(12) 0.0201(11) -0.0014(9) -0.0039(8) 0.0026(9)
C12 0.0264(12) 0.0186(13) 0.0178(11) -0.0029(9) -0.0034(9) -0.0006(10)
C13 0.0242(12) 0.0186(13) 0.0242(12) 0.0008(9) -0.0047(9) 0.0000(10)
C14 0.0319(13) 0.0278(15) 0.0288(13) 0.0027(11) -0.0103(11) -0.0036(11)
C15 0.0184(11) 0.0146(12) 0.0224(11) -0.0004(9) -0.0011(9) -0.0048(9)
C16 0.0209(11) 0.0155(12) 0.0179(11) -0.0017(9) -0.0005(8) -0.0017(9)
C17 0.0236(11) 0.0158(12) 0.0221(11) -0.0015(9) 0.0050(9) -0.0023(9)
C18 0.0399(15) 0.0226(14) 0.0268(13) 0.0056(10) 0.0074(11) 0.0061(11)
C19 0.0239(11) 0.0120(12) 0.0208(11) -0.0031(9) -0.0014(9) 0.0033(9)
C20 0.0252(12) 0.0189(13) 0.0205(12) -0.0015(9) 0.0008(9) 0.0008(10)
C21 0.0262(12) 0.0286(14) 0.0198(12) -0.0065(10) -0.0014(9) 0.0034(10)
C22 0.0293(14) 0.0471(18) 0.0245(13) -0.0059(11) 0.0037(10) 0.0033(12)
C23 0.0155(10) 0.0140(12) 0.0198(11) -0.0027(9) -0.0020(8) -0.0033(9)
C24 0.0186(11) 0.0164(12) 0.0207(11) -0.0025(9) -0.0028(9) -0.0001(9)
C25 0.0175(11) 0.0210(13) 0.0160(11) -0.0002(9) -0.0007(8) -0.0002(9)
C26 0.0309(13) 0.0250(14) 0.0257(12) -0.0087(10) -0.0048(10) 0.0022(11)
N2 0.0182(9) 0.0118(10) 0.0181(9) -0.0010(7) -0.0022(7) 0.0005(7)
S1 0.0175(3) 0.0175(3) 0.0253(3) -0.0061(2) -0.0008(2) 0.0010(2)
S2 0.0178(3) 0.0329(4) 0.0199(3) -0.0078(3) 0.0005(2) -0.0028(2)
S3 0.0225(3) 0.0163(3) 0.0310(3) 0.0022(2) -0.0041(2) 0.0030(2)
S4 0.0190(3) 0.0157(3) 0.0208(3) -0.0036(2) -0.0016(2) 0.0021(2)
S5 0.0229(3) 0.0211(3) 0.0249(3) -0.0072(2) -0.0056(2) 0.0059(2)
S6 0.0215(3) 0.0549(5) 0.0208(3) -0.0094(3) -0.0036(2) 0.0076(3)
S7 0.0160(3) 0.0224(3) 0.0419(4) 0.0120(3) -0.0003(2) 0.0016(2)
S8 0.0192(3) 0.0138(3) 0.0262(3) 0.0002(2) 0.0007(2) 0.0013(2)
Au01 0.01437(5) 0.01294(6) 0.01635(5) 0.00027(3) 0.00089(3) -0.00026(3)

loop_
_atom_type_symbol
_atom_type_description
_atom_type_scat_dispersion_real
_atom_type_scat_dispersion_imag
_atom_type_scat_source
C C 0.0033 0.0016 'International Tables Vol C Tables 4.2.6.8 and 6.1.1.4'
H H 0 0 'International Tables Vol C Tables 4.2.6.8 and 6.1.1.4'
N N 0.0061 0.0033 'International Tables Vol C Tables 4.2.6.8 and 6.1.1.4'
S S 0.1246 0.1234 'International Tables Vol C Tables 4.2.6.8 and 6.1.1.4'
Au Au -2.0133 8.8022 'International Tables Vol C Tables 4.2.6.8 and 6.1.1.4'

loop_
_geom_angle_atom_site_label_1
_geom_angle_atom_site_label_2
_geom_angle_atom_site_label_3
_geom_angle
C5 C1 S1 123.36(17)
C5 C1 S2 124.26(18)
S1 C1 S2 112.34(13)
C3 C2 S2 115.98(17)
C3 C2 H2A 108.3
S2 C2 H2A 108.3
C3 C2 H2B 108.3
S2 C2 H2B 108.3
H2A C2 H2B 107.4
C4 C3 C2 114.64(19)
C4 C3 H3A 108.6
C2 C3 H3A 108.6
C4 C3 H3B 108.6
C2 C3 H3B 108.6
H3A C3 H3B 107.6
C3 C4 S3 115.65(16)
C3 C4 H4A 108.4
S3 C4 H4A 108.4
C3 C4 H4B 108.4
S3 C4 H4B 108.4
H4A C4 H4B 107.4
C1 C5 S4 123.09(17)
C1 C5 S3 123.70(17)
S4 C5 S3 113.21(12)
C10 C6 S6 124.83(18)
C10 C6 S5 122.87(17)
S6 C6 S5 112.28(13)
C8 C7 S6 116.33(19)
C8 C7 H7A 108.2
S6 C7 H7A 108.2
C8 C7 H7B 108.2
S6 C7 H7B 108.2
H7A C7 H7B 107.4
C9 C8 C7 115.1(2)
C9 C8 H8A 108.5
C7 C8 H8A 108.5
C9 C8 H8B 108.5
C7 C8 H8B 108.5
H8A C8 H8B 107.5
C8 C9 S7 115.92(18)
C8 C9 H9A 108.3
S7 C9 H9A 108.3
C8 C9 H9B 108.3
S7 C9 H9B 108.3
H9A C9 H9B 107.4
C6 C10 S8 122.61(17)
C6 C10 S7 124.29(17)
S8 C10 S7 113.03(13)
C12 C11 N2 116.53(18)
C12 C11 H11A 108.2
N2 C11 H11A 108.2
C12 C11 H11B 108.2
N2 C11 H11B 108.2
H11A C11 H11B 107.3
C13 C12 C11 109.31(18)
C13 C12 H12A 109.8
C11 C12 H12A 109.8
C13 C12 H12B 109.8
C11 C12 H12B 109.8
H12A C12 H12B 108.3
C14 C13 C12 112.47(19)
C14 C13 H13A 109.1
C12 C13 H13A 109.1
C14 C13 H13B 109.1
C12 C13 H13B 109.1
H13A C13 H13B 107.8
C13 C14 H14A 109.5
C13 C14 H14B 109.5
H14A C14 H14B 109.5
C13 C14 H14C 109.5
H14A C14 H14C 109.5
H14B C14 H14C 109.5
N2 C15 C16 115.63(17)
N2 C15 H15A 108.4
C16 C15 H15A 108.4
N2 C15 H15B 108.4
C16 C15 H15B 108.4
H15A C15 H15B 107.4
C15 C16 C17 109.87(17)
C15 C16 H16A 109.7
C17 C16 H16A 109.7
C15 C16 H16B 109.7
C17 C16 H16B 109.7
H16A C16 H16B 108.2
C18 C17 C16 111.23(18)
C18 C17 H17A 109.4
C16 C17 H17A 109.4
C18 C17 H17B 109.4
C16 C17 H17B 109.4
H17A C17 H17B 108
C17 C18 H18A 109.5
C17 C18 H18B 109.5
H18A C18 H18B 109.5
C17 C18 H18C 109.5
H18A C18 H18C 109.5
H18B C18 H18C 109.5
C20 C19 N2 115.81(17)
C20 C19 H19A 108.3
N2 C19 H19A 108.3
C20 C19 H19B 108.3
N2 C19 H19B 108.3
H19A C19 H19B 107.4
C19 C20 C21 111.18(19)
C19 C20 H20A 109.4
C21 C20 H20A 109.4
C19 C20 H20B 109.4
C21 C20 H20B 109.4
H20A C20 H20B 108
C22 C21 C20 111.2(2)
C22 C21 H21A 109.4
C20 C21 H21A 109.4
C22 C21 H21B 109.4
C20 C21 H21B 109.4
H21A C21 H21B 108
C21 C22 H22A 109.5
C21 C22 H22B 109.5
H22A C22 H22B 109.5
C21 C22 H22C 109.5
H22A C22 H22C 109.5
H22B C22 H22C 109.5
C24 C23 N2 116.16(16)
C24 C23 H23A 108.2
N2 C23 H23A 108.2
C24 C23 H23B 108.2
N2 C23 H23B 108.2
H23A C23 H23B 107.4
C23 C24 C25 110.07(17)
C23 C24 H24A 109.6
C25 C24 H24A 109.6
C23 C24 H24B 109.6
C25 C24 H24B 109.6
H24A C24 H24B 108.2
C26 C25 C24 112.14(18)
C26 C25 H25A 109.2
C24 C25 H25A 109.2
C26 C25 H25B 109.2
C24 C25 H25B 109.2
H25A C25 H25B 107.9
C25 C26 H26A 109.5
C25 C26 H26B 109.5
H26A C26 H26B 109.5
C25 C26 H26C 109.5
H26A C26 H26C 109.5
H26B C26 H26C 109.5
C23 N2 C15 111.32(16)
C23 N2 C19 109.01(16)
C15 N2 C19 108.25(16)
C23 N2 C11 108.46(15)
C15 N2 C11 108.75(16)
C19 N2 C11 111.07(16)
C1 S1 Au01 101.92(8)
C1 S2 C2 104.28(11)
C5 S3 C4 102.40(10)
C5 S4 Au01 101.64(7)
C6 S5 Au01 102.12(8)
C6 S6 C7 103.53(11)
C10 S7 C9 103.87(11)
C10 S8 Au01 102.06(8)
S5 Au01 S1 178.25(2)
S5 Au01 S8 89.22(2)
S1 Au01 S8 89.68(2)
S5 Au01 S4 91.379(19)
S1 Au01 S4 89.773(19)
S8 Au01 S4 177.495(19)

loop_
_geom_bond_atom_site_label_1
_geom_bond_atom_site_label_2
_geom_bond_distance
C1 C5 1.343(3)
C1 S1 1.756(2)
C1 S2 1.765(2)
C2 C3 1.521(3)
C2 S2 1.814(2)
C2 H2A 0.97
C2 H2B 0.97
C3 C4 1.517(3)
C3 H3A 0.97
C3 H3B 0.97
C4 S3 1.818(2)
C4 H4A 0.97
C4 H4B 0.97
C5 S4 1.761(2)
C5 S3 1.763(2)
C6 C10 1.350(3)
C6 S6 1.754(2)
C6 S5 1.756(2)
C7 C8 1.522(4)
C7 S6 1.815(2)
C7 H7A 0.97
C7 H7B 0.97
C8 C9 1.520(3)
C8 H8A 0.97
C8 H8B 0.97
C9 S7 1.815(2)
C9 H9A 0.97
C9 H9B 0.97
C10 S8 1.756(2)
C10 S7 1.763(2)
C11 C12 1.525(3)
C11 N2 1.527(2)
C11 H11A 0.97
C11 H11B 0.97
C12 C13 1.524(3)
C12 H12A 0.97
C12 H12B 0.97
C13 C14 1.521(3)
C13 H13A 0.97
C13 H13B 0.97
C14 H14A 0.96
C14 H14B 0.96
C14 H14C 0.96
C15 N2 1.523(3)
C15 C16 1.524(3)
C15 H15A 0.97
C15 H15B 0.97
C16 C17 1.531(3)
C16 H16A 0.97
C16 H16B 0.97
C17 C18 1.521(3)
C17 H17A 0.97
C17 H17B 0.97
C18 H18A 0.96
C18 H18B 0.96
C18 H18C 0.96
C19 C20 1.519(3)
C19 N2 1.525(3)
C19 H19A 0.97
C19 H19B 0.97
C20 C21 1.522(3)
C20 H20A 0.97
C20 H20B 0.97
C21 C22 1.518(3)
C21 H21A 0.97
C21 H21B 0.97
C22 H22A 0.96
C22 H22B 0.96
C22 H22C 0.96
C23 C24 1.519(3)
C23 N2 1.521(2)
C23 H23A 0.97
C23 H23B 0.97
C24 C25 1.526(3)
C24 H24A 0.97
C24 H24B 0.97
C25 C26 1.524(3)
C25 H25A 0.97
C25 H25B 0.97
C26 H26A 0.96
C26 H26B 0.96
C26 H26C 0.96
S1 Au01 2.3123(5)
S4 Au01 2.3214(5)
S5 Au01 2.3105(6)
S8 Au01 2.3161(6)

loop_
_geom_torsion_atom_site_label_1
_geom_torsion_atom_site_label_2
_geom_torsion_atom_site_label_3
_geom_torsion_atom_site_label_4
_geom_torsion
S2 C2 C3 C4 -69.3(2)
C2 C3 C4 S3 72.7(2)
S1 C1 C5 S4 -0.5(3)
S2 C1 C5 S4 -178.20(12)
S1 C1 C5 S3 178.97(12)
S2 C1 C5 S3 1.2(3)
S6 C7 C8 C9 71.7(3)
C7 C8 C9 S7 -70.3(3)
S6 C6 C10 S8 178.81(13)
S5 C6 C10 S8 0.7(3)
S6 C6 C10 S7 2.2(3)
S5 C6 C10 S7 -175.91(12)
N2 C11 C12 C13 171.89(18)
C11 C12 C13 C14 177.78(19)
N2 C15 C16 C17 -168.90(18)
C15 C16 C17 C18 179.12(18)
N2 C19 C20 C21 -173.88(17)
C19 C20 C21 C22 -170.96(19)
N2 C23 C24 C25 166.08(17)
C23 C24 C25 C26 168.02(19)
C24 C23 N2 C15 -64.6(2)
C24 C23 N2 C19 176.10(17)
C24 C23 N2 C11 55.1(2)
C16 C15 N2 C23 -43.7(2)
C16 C15 N2 C19 76.1(2)
C16 C15 N2 C11 -163.10(18)
C20 C19 N2 C23 -57.4(2)
C20 C19 N2 C15 -178.60(18)
C20 C19 N2 C11 62.1(2)
C12 C11 N2 C23 172.27(18)
C12 C11 N2 C15 -66.5(2)
C12 C11 N2 C19 52.5(2)
C5 C1 S1 Au01 -2.9(2)
S2 C1 S1 Au01 175.08(10)
C5 C1 S2 C2 -65.7(2)
S1 C1 S2 C2 116.29(14)
C3 C2 S2 C1 79.44(19)
C1 C5 S3 C4 64.7(2)
S4 C5 S3 C4 -115.81(12)
C3 C4 S3 C5 -84.19(18)
C1 C5 S4 Au01 3.5(2)
S3 C5 S4 Au01 -175.97(9)
C10 C6 S5 Au01 7.0(2)
S6 C6 S5 Au01 -171.37(10)
C10 C6 S6 C7 62.6(2)
S5 C6 S6 C7 -119.12(14)
C8 C7 S6 C6 -81.2(2)
C6 C10 S7 C9 -65.7(2)
S8 C10 S7 C9 117.44(13)
C8 C9 S7 C10 80.1(2)
C6 C10 S8 Au01 -7.9(2)
S7 C10 S8 Au01 169.06(9)
